data_7248367
loop_
_publ_author_name
'Kupietz, Kamil'
'Gomila, Rosa M.'
'Roisnel, Thierry'
'Frontera, Antonio'
'Gramage-Doria, Rafael'

_publ_section_title
;
 Shortening C&#xE002;N&#x22EF;Br--Csp3 halogen bonds via \p-stacking
;
_journal_issue 16
_journal_name_full CrystEngComm
_journal_page_first 2131
_journal_page_last 2135
_journal_paper_doi 10.1039/D4CE00307A
_journal_volume 26
_journal_year 2024
_chemical_compound_source 'synthesis as described'
_chemical_formula_moiety 'C8 H5 Br2 N'
_chemical_formula_sum 'C8 H5 Br2 N'
_chemical_formula_weight 274.95
_space_group_crystal_system orthorhombic
_space_group_IT_number 62
_space_group_name_Hall '-P 2ac 2n'
_space_group_name_H-M_alt 'P n m a'
_atom_sites_solution_hydrogens geom
_atom_sites_solution_primary dual
_audit_update_record
;
2024-02-01 deposited with the CCDC.	2024-04-01 downloaded from the CCDC.
;
_cell_angle_alpha 90
_cell_angle_beta 90
_cell_angle_gamma 90
_cell_formula_units_Z 4
_cell_length_a 13.7185(18)
_cell_length_b 7.2021(9)
_cell_length_c 8.8003(12)
_cell_measurement_reflns_used 4083
_cell_measurement_temperature 150(2)
_cell_measurement_theta_max 27.4537
_cell_measurement_theta_min 2.7498
_cell_measurement_wavelength 0.710730
_cell_volume 869.5(2)
_computing_cell_refinement 'APEX3 (Bruker, 2015)'
_computing_data_collection 'Bruker APEX3 (Bruker, 2015)'
_computing_data_reduction 'SAINT (Bruker, 2014)'
_computing_molecular_graphics
;
   'SXGRAPH (L. Farrugia, 1999), Mercury (CSD, 2020)'
;
_computing_publication_material 'CRYSCALC (T. Roisnel, local program, 2023)'
_computing_structure_refinement 'SHELXL-2019_2 (Sheldrick, 2019)'
_computing_structure_solution 'SHELXT 2018_2 (Sheldrick, 2018)'
_diffrn_ambient_temperature 150(2)
_diffrn_detector CMOS-PHOTON70
_diffrn_detector_area_resol_mean 7.39
_diffrn_measured_fraction_theta_full 0.999
_diffrn_measured_fraction_theta_max 0.999
_diffrn_measurement_device_type 'D8 VENTURE Bruker AXS'
_diffrn_measurement_method 'rotation images'
_diffrn_orient_matrix_UB_11 -0.0149689
_diffrn_orient_matrix_UB_12 0.0783379
_diffrn_orient_matrix_UB_13 -0.0522151
_diffrn_orient_matrix_UB_21 0.0423291
_diffrn_orient_matrix_UB_22 0.0805342
_diffrn_orient_matrix_UB_23 0.0463761
_diffrn_orient_matrix_UB_31 0.1313886
_diffrn_orient_matrix_UB_32 -0.0170205
_diffrn_orient_matrix_UB_33 -0.0208897
_diffrn_radiation_monochromator 'multilayer monochromator'
_diffrn_radiation_probe x-ray
_diffrn_radiation_source 'Incoatec microfocus sealed tube'
_diffrn_radiation_type MoK\a
_diffrn_radiation_wavelength 0.71073
_diffrn_reflns_av_R_equivalents 0.0304
_diffrn_reflns_av_unetI/netI 0.0183
_diffrn_reflns_limit_h_max 17
_diffrn_reflns_limit_h_min -17
_diffrn_reflns_limit_k_max 8
_diffrn_reflns_limit_k_min -9
_diffrn_reflns_limit_l_max 11
_diffrn_reflns_limit_l_min -11
_diffrn_reflns_number 7270
_diffrn_reflns_theta_full 25.242
_diffrn_reflns_theta_max 27.468
_diffrn_reflns_theta_min 2.750
_diffrn_source_current 1.00
_diffrn_source_power 50.0
_diffrn_source_voltage 50.00
_exptl_absorpt_coefficient_mu 9.254
_exptl_absorpt_correction_T_max 0.435
_exptl_absorpt_correction_T_min 0.312
_exptl_absorpt_correction_type multi-scan
_exptl_absorpt_process_details
;
  [Sheldrick, G.M. (2014). SADABS Bruker AXS Inc., Madison, Wisconsin, USA]
;
_exptl_crystal_colour colourless
_exptl_crystal_density_diffrn 2.100
_exptl_crystal_description prism
_exptl_crystal_F_000 520
_exptl_crystal_size_max 0.170
_exptl_crystal_size_mid 0.120
_exptl_crystal_size_min 0.090
_refine_diff_density_max 0.721
_refine_diff_density_min -0.604
_refine_diff_density_rms 0.073
_refine_ls_extinction_method none
_refine_ls_goodness_of_fit_ref 1.045
_refine_ls_hydrogen_treatment constr
_refine_ls_matrix_type full
_refine_ls_number_parameters 64
_refine_ls_number_reflns 1074
_refine_ls_number_restraints 0
_refine_ls_restrained_S_all 1.045
_refine_ls_R_factor_all 0.0316
_refine_ls_R_factor_gt 0.0238
_refine_ls_shift/su_max 0.001
_refine_ls_shift/su_mean 0.000
_refine_ls_structure_factor_coef Fsqd
_refine_ls_weighting_details 'w=1/[\s^2^(Fo^2^)+(0.0155P)^2^+1.6587P] where P=(Fo^2^+2Fc^2^)/3'
_refine_ls_weighting_scheme calc
_refine_ls_wR_factor_gt 0.0523
_refine_ls_wR_factor_ref 0.0563
_reflns_number_gt 883
_reflns_number_total 1074
_reflns_threshold_expression >2sigma(I)
_cod_data_source_file d4ce00307a2.cif
_cod_data_source_block KK007_2
_cod_depositor_comments 'Adding full bibliography for 7248367.cif.'
_cod_database_code 7248367

loop_
_space_group_symop_operation_xyz
'x, y, z'
'-x+1/2, -y, z+1/2'
'-x, y+1/2, -z'
'x+1/2, -y+1/2, -z+1/2'
'-x, -y, -z'
'x-1/2, y, -z-1/2'
'x, -y-1/2, z'
'-x-1/2, y-1/2, z-1/2'

loop_
_atom_site_label
_atom_site_type_symbol
_atom_site_fract_x
_atom_site_fract_y
_atom_site_fract_z
_atom_site_U_iso_or_equiv
_atom_site_adp_type
_atom_site_occupancy
_atom_site_site_symmetry_order
_atom_site_calc_flag
_atom_site_refinement_flags_posn
_atom_site_refinement_flags_adp
_atom_site_refinement_flags_occupancy
_atom_site_disorder_assembly
_atom_site_disorder_group
Br1 Br 0.20624(2) 0.53161(4) 0.49716(3) 0.03419(11) Uani 1 1 d . . . . .
C1 C 0.2813(3) 0.750000 0.4390(4) 0.0270(8) Uani 1 2 d S T P . .
H1 H 0.288738 0.749999 0.325936 0.032 Uiso 1 2 calc R U P . .
C2 C 0.3811(2) 0.750000 0.5090(4) 0.0220(6) Uani 1 2 d S T P . .
C3 C 0.3941(3) 0.750000 0.6659(4) 0.0272(8) Uani 1 2 d S T P . .
H3 H 0.338674 0.750000 0.730562 0.033 Uiso 1 2 calc R U P . .
C4 C 0.4862(3) 0.750000 0.7295(4) 0.0284(8) Uani 1 2 d S T P . .
H4 H 0.493816 0.750000 0.836794 0.034 Uiso 1 2 calc R U P . .
C5 C 0.5675(3) 0.750000 0.6359(4) 0.0268(8) Uani 1 2 d S T P . .
H5 H 0.630802 0.750000 0.679584 0.032 Uiso 1 2 calc R U P . .
C6 C 0.5572(3) 0.750000 0.4797(4) 0.0247(7) Uani 1 2 d S T P . .
H6 H 0.613112 0.750000 0.416034 0.030 Uiso 1 2 calc R U P . .
C7 C 0.4639(3) 0.750000 0.4161(4) 0.0202(7) Uani 1 2 d S T P . .
C8 C 0.4538(2) 0.750000 0.2527(4) 0.0234(7) Uani 1 2 d S T P . .
N9 N 0.4454(2) 0.750000 0.1235(3) 0.0310(7) Uani 1 2 d S T P . .

loop_
_atom_site_aniso_label
_atom_site_aniso_U_11
_atom_site_aniso_U_22
_atom_site_aniso_U_33
_atom_site_aniso_U_23
_atom_site_aniso_U_13
_atom_site_aniso_U_12
Br1 0.02691(15) 0.03073(16) 0.04492(17) -0.00872(12) 0.00188(12) -0.00423(10)
C1 0.0242(18) 0.035(2) 0.0221(16) 0.000 0.0056(14) 0.000
C2 0.0218(15) 0.0215(16) 0.0226(15) 0.000 0.0026(14) 0.000
C3 0.0276(18) 0.0324(19) 0.0215(16) 0.000 0.0058(14) 0.000
C4 0.036(2) 0.031(2) 0.0191(16) 0.000 -0.0004(14) 0.000
C5 0.0251(18) 0.0271(18) 0.0282(18) 0.000 -0.0051(14) 0.000
C6 0.0213(16) 0.0272(18) 0.0255(17) 0.000 0.0030(14) 0.000
C7 0.0247(17) 0.0170(15) 0.0188(15) 0.000 0.0031(13) 0.000
C8 0.0217(16) 0.0229(17) 0.0254(17) 0.000 0.0041(13) 0.000
N9 0.0335(17) 0.0378(18) 0.0218(15) 0.000 0.0048(13) 0.000

loop_
_atom_type_symbol
_atom_type_description
_atom_type_scat_dispersion_real
_atom_type_scat_dispersion_imag
_atom_type_scat_source
C C 0.0033 0.0016 'International Tables Vol C Tables 4.2.6.8 and 6.1.1.4'
H H 0.0000 0.0000 'International Tables Vol C Tables 4.2.6.8 and 6.1.1.4'
Br Br -0.2901 2.4595 'International Tables Vol C Tables 4.2.6.8 and 6.1.1.4'
N N 0.0061 0.0033 'International Tables Vol C Tables 4.2.6.8 and 6.1.1.4'

loop_
_geom_angle_atom_site_label_1
_geom_angle_atom_site_label_2
_geom_angle_atom_site_label_3
_geom_angle
_geom_angle_site_symmetry_1
_geom_angle_site_symmetry_3
_geom_angle_publ_flag
C2 C1 Br1 111.96(15) . 7_575 ?
C2 C1 Br1 111.96(15) . . ?
Br1 C1 Br1 107.66(16) 7_575 . ?
C2 C1 H1 108.4 . . ?
Br1 C1 H1 108.4 7_575 . ?
Br1 C1 H1 108.4 . . ?
C3 C2 C7 118.3(3) . . ?
C3 C2 C1 121.7(3) . . ?
C7 C2 C1 120.0(3) . . ?
C4 C3 C2 121.3(3) . . ?
C4 C3 H3 119.4 . . ?
C2 C3 H3 119.4 . . ?
C3 C4 C5 119.7(3) . . ?
C3 C4 H4 120.2 . . ?
C5 C4 H4 120.2 . . ?
C6 C5 C4 120.6(3) . . ?
C6 C5 H5 119.7 . . ?
C4 C5 H5 119.7 . . ?
C5 C6 C7 119.5(3) . . ?
C5 C6 H6 120.3 . . ?
C7 C6 H6 120.3 . . ?
C6 C7 C2 120.6(3) . . ?
C6 C7 C8 119.1(3) . . ?
C2 C7 C8 120.2(3) . . ?
N9 C8 C7 179.7(4) . . ?

loop_
_geom_bond_atom_site_label_1
_geom_bond_atom_site_label_2
_geom_bond_distance
_geom_bond_site_symmetry_2
_geom_bond_publ_flag
Br1 C1 1.948(2) . ?
C1 C2 1.501(5) . ?
C1 H1 1.0000 . ?
C2 C3 1.393(5) . ?
C2 C7 1.401(5) . ?
C3 C4 1.381(5) . ?
C3 H3 0.9500 . ?
C4 C5 1.385(5) . ?
C4 H4 0.9500 . ?
C5 C6 1.383(5) . ?
C5 H5 0.9500 . ?
C6 C7 1.396(5) . ?
C6 H6 0.9500 . ?
C7 C8 1.445(5) . ?
C8 N9 1.143(4) . ?

loop_
_geom_torsion_atom_site_label_1
_geom_torsion_atom_site_label_2
_geom_torsion_atom_site_label_3
_geom_torsion_atom_site_label_4
_geom_torsion
_geom_torsion_site_symmetry_1
_geom_torsion_site_symmetry_2
_geom_torsion_site_symmetry_3
_geom_torsion_site_symmetry_4
_geom_torsion_publ_flag
Br1 C1 C2 C3 60.50(15) 7_575 . . . ?
Br1 C1 C2 C3 -60.50(15) . . . . ?
Br1 C1 C2 C7 -119.50(15) 7_575 . . . ?
Br1 C1 C2 C7 119.50(15) . . . . ?
C7 C2 C3 C4 0.000(1) . . . . ?
C1 C2 C3 C4 180.000(1) . . . . ?
C2 C3 C4 C5 0.000(1) . . . . ?
C3 C4 C5 C6 0.000(1) . . . . ?
C4 C5 C6 C7 0.000(1) . . . . ?
C5 C6 C7 C2 0.000(0) . . . . ?
C5 C6 C7 C8 180.000(1) . . . . ?
C3 C2 C7 C6 0.000(0) . . . . ?
C1 C2 C7 C6 180.000(0) . . . . ?
C3 C2 C7 C8 180.000(0) . . . . ?
C1 C2 C7 C8 0.000(0) . . . . ?
